data_1548452
loop_
_publ_author_name
'Li-Na Liu'
'Jian-Qiang Ran'
'Li-Jun Li'
'Yu Zhao'
'Masuo Goto'
'Susan L. Morris-Natschke'
'Kuo-Hsiung Lee'
'Bao-Yu Zhao'
'Cheng-Jian Tan'

_publ_section_title
;
 Ochrocephalamine A, a new quinolizidine alkaloid from Oxytropis
 ochrocephala Bunge
;
_journal_name_full 'Tetrahedron Letters'
_journal_page_first 5047
_journal_page_last 5049
_journal_paper_doi 10.1016/j.tetlet.2016.10.009
_journal_volume 57
_journal_year 2016
_chemical_formula_sum 'C30 H54 N4 O8'
_chemical_formula_weight 598.77
_space_group_IT_number 4
_symmetry_cell_setting monoclinic
_symmetry_Int_Tables_number 4
_symmetry_space_group_name_Hall 'P 2yb'
_symmetry_space_group_name_H-M 'P 1 21 1'
_cell_angle_alpha 90.
_cell_angle_beta 101.6050(10)
_cell_angle_gamma 90.
_cell_formula_units_Z 2
_cell_length_a 13.0528(3)
_cell_length_b 8.3014(2)
_cell_length_c 14.8105(4)
_cell_volume 1572.01(7)
_diffrn_ambient_temperature 100
_diffrn_radiation_probe x-ray
_diffrn_radiation_type CuK\a
_diffrn_radiation_wavelength 1.54178
_exptl_absorpt_coefficient_mu 0.745
_exptl_crystal_density_diffrn 1.265
_exptl_crystal_F_000 652
_refine_ls_goodness_of_fit_ref 3.704
_refine_ls_number_parameters 380
_refine_ls_number_reflns 4874
_refine_ls_R_factor_all 0.0542
_refine_ls_R_factor_gt 0.0538
_refine_ls_wR_factor_gt 0.1398
_refine_ls_wR_factor_ref 0.1402
_cod_data_source_file Tet-Lett-2016-57-5047-5049.cif
_cod_data_source_block cu_hhd10_0m
_cod_original_sg_symbol_H-M 'P 21'
_cod_database_code 1548452

loop_
_space_group_symop_id
_space_group_symop_operation_xyz
1 x,y,z
2 -x,1/2+y,-z

loop_
_atom_site_aniso_label
_atom_site_aniso_U_11
_atom_site_aniso_U_22
_atom_site_aniso_U_33
_atom_site_aniso_U_23
_atom_site_aniso_U_13
_atom_site_aniso_U_12
O15 0.0180(10) 0.0170(10) 0.0250(10) -0.0040(10) 0.0060(10) -0.0020(10)
O15' 0.0190(10) 0.0160(10) 0.0250(10) 0.0040(10) 0.0030(10) 0.0020(10)
N1 0.0170(10) 0.0140(10) 0.0180(10) -0.0010(10) 0.0040(10) -0.0020(10)
N1' 0.0150(10) 0.0200(10) 0.0170(10) 0.0030(10) 0.0030(10) 0.0000(10)
N16 0.0150(10) 0.0160(10) 0.0220(10) 0.0010(10) 0.0060(10) 0.0000(10)
N16' 0.0150(10) 0.0160(10) 0.0220(10) -0.0020(10) 0.0050(10) -0.0020(10)
O1S 0.0240(10) 0.0190(10) 0.0330(10) -0.0020(10) 0.0110(10) -0.0040(10)
C2 0.0220(10) 0.0180(10) 0.0240(10) 0.0020(10) 0.0060(10) -0.0010(10)
C2' 0.0210(10) 0.0260(10) 0.0170(10) 0.0020(10) 0.0070(10) -0.0010(10)
C3 0.0220(10) 0.0160(10) 0.027(2) 0.0020(10) 0.0040(10) 0.0020(10)
C3' 0.0190(10) 0.0260(10) 0.0240(10) -0.0050(10) 0.0080(10) -0.0010(10)
C4 0.0160(10) 0.0180(10) 0.0250(10) -0.0010(10) 0.0040(10) 0.0030(10)
C4' 0.0200(10) 0.0240(10) 0.0200(10) -0.0030(10) 0.0070(10) 0.0030(10)
C5 0.0140(10) 0.0180(10) 0.0220(10) 0.0000(10) 0.0070(10) 0.0010(10)
C5' 0.0140(10) 0.0210(10) 0.0190(10) 0.0000(10) 0.0030(10) 0.0020(10)
C6 0.0120(10) 0.0180(10) 0.0190(10) 0.0010(10) 0.0060(10) -0.0010(10)
C6' 0.0120(10) 0.0210(10) 0.0170(10) 0.0000(10) 0.0050(10) -0.0020(10)
C7 0.0150(10) 0.0160(10) 0.0260(10) 0.0020(10) 0.0060(10) -0.0020(10)
C7' 0.0130(10) 0.0180(10) 0.0220(10) 0.0000(10) 0.0050(10) -0.0010(10)
C8 0.0180(10) 0.0160(10) 0.033(2) -0.0020(10) 0.0030(10) -0.0030(10)
C8' 0.0220(10) 0.0150(10) 0.0240(10) 0.0020(10) 0.0060(10) -0.0050(10)
C9 0.0260(10) 0.0190(10) 0.032(2) -0.0070(10) 0.0080(10) -0.0020(10)
C9' 0.0260(10) 0.0180(10) 0.0230(10) 0.0060(10) 0.0080(10) 0.0020(10)
C10 0.0260(10) 0.0210(10) 0.0240(10) -0.0070(10) 0.0060(10) -0.0040(10)
C10' 0.0240(10) 0.0220(10) 0.0230(10) 0.0080(10) 0.0060(10) 0.0000(10)
C11 0.0140(10) 0.0180(10) 0.0210(10) 0.0020(10) 0.0040(10) -0.0040(10)
C11' 0.0140(10) 0.0150(10) 0.0180(10) 0.0020(10) 0.0040(10) 0.0000(10)
C12 0.0200(10) 0.0160(10) 0.028(2) 0.0000(10) 0.0070(10) -0.0020(10)
C12' 0.0140(10) 0.0150(10) 0.0220(10) -0.0010(10) 0.0050(10) -0.0030(10)
C13 0.0160(10) 0.0210(10) 0.0270(10) 0.0060(10) 0.0100(10) 0.0040(10)
C13' 0.0180(10) 0.0180(10) 0.0180(10) 0.0000(10) 0.0050(10) 0.0000(10)
C14 0.0170(10) 0.0200(10) 0.0190(10) 0.0030(10) 0.0080(10) 0.0000(10)
C14' 0.0180(10) 0.0210(10) 0.0140(10) 0.0040(10) 0.0030(10) 0.0000(10)
C15 0.0170(10) 0.0160(10) 0.0150(10) 0.0010(10) 0.0060(10) -0.0010(10)
C15' 0.0090(10) 0.0190(10) 0.0240(10) 0.0060(10) 0.0030(10) 0.0000(10)
C17 0.0170(10) 0.0150(10) 0.0240(10) -0.0010(10) 0.0050(10) 0.0000(10)
C17' 0.0200(10) 0.0150(10) 0.0210(10) -0.0020(10) 0.0070(10) 0.0000(10)
O2S 0.0170(10) 0.0200(10) 0.0390(10) 0.0010(10) 0.0060(10) 0.0010(10)
O3S 0.0290(10) 0.0270(10) 0.0270(10) 0.0040(10) 0.0110(10) 0.0070(10)
O4S 0.0300(10) 0.0230(10) 0.0440(10) -0.0080(10) 0.0030(10) 0.0060(10)
O5S 0.0490(10) 0.0230(10) 0.0360(10) 0.0000(10) 0.0110(10) -0.0090(10)
O6S 0.104(2) 0.043(2) 0.053(2) 0.0200(10) -0.033(2) -0.041(2)

loop_
_atom_site_label
_atom_site_type_symbol
_atom_site_thermal_displace_type
_atom_site_fract_x
_atom_site_fract_y
_atom_site_fract_z
_atom_site_occupancy
_atom_site_U_iso_or_equiv
_atom_site_calc_flag
_atom_site_refinement_flags
_atom_site_disorder_assembly
_atom_site_disorder_group
O15 O Uani 0.85240(10) 0.5677(2) 0.54550(10) 1.000 0.0198(6) . . . .
O15' O Uani 0.58290(10) 1.1873(2) 0.56670(10) 1.000 0.0202(6) . . . .
N1 N Uani 1.15670(10) 0.7450(2) 0.8049(2) 1.000 0.0163(6) . . . .
N1' N Uani 0.62410(10) 0.7947(3) 0.88490(10) 1.000 0.0174(6) . . . .
N16 N Uani 0.98060(10) 0.7475(2) 0.6068(2) 1.000 0.0174(6) . . . .
N16' N Uani 0.60220(10) 0.9634(2) 0.65530(10) 1.000 0.0175(6) . . . .
O1S O Uani 0.95660(10) 0.6341(2) 0.82670(10) 1.000 0.0246(6) . . . .
C2 C Uani 1.2193(2) 0.6071(3) 0.8484(2) 1.000 0.0211(6) . . . .
C2' C Uani 0.6084(2) 0.8865(3) 0.9660(2) 1.000 0.0209(6) . . . .
C3 C Uani 1.2007(2) 0.4584(3) 0.7879(2) 1.000 0.0218(8) . . . .
C3' C Uani 0.5915(2) 1.0640(3) 0.9452(2) 1.000 0.0225(6) . . . .
C4 C Uani 1.2238(2) 0.4916(3) 0.6926(2) 1.000 0.0197(6) . . . .
C4' C Uani 0.4964(2) 1.0874(3) 0.8663(2) 1.000 0.0209(6) . . . .
C5 C Uani 1.1663(2) 0.6428(3) 0.6495(2) 1.000 0.0175(6) . . . .
C5' C Uani 0.5085(2) 0.9868(3) 0.7828(2) 1.000 0.0180(6) . . . .
C6 C Uani 1.1864(2) 0.7826(3) 0.7168(2) 1.000 0.0159(6) . . . .
C6' C Uani 0.5321(2) 0.8108(3) 0.8080(2) 1.000 0.0164(6) . . . .
C7 C Uani 1.1287(2) 0.9310(3) 0.6714(2) 1.000 0.0187(6) . . . .
C7' C Uani 0.5476(2) 0.7154(3) 0.7231(2) 1.000 0.0175(6) . . . .
C8 C Uani 1.1485(2) 1.0731(3) 0.7371(2) 1.000 0.0226(8) . . . .
C8' C Uani 0.5711(2) 0.5386(3) 0.7485(2) 1.000 0.0201(6) . . . .
C9 C Uani 1.1188(2) 1.0325(3) 0.8284(2) 1.000 0.0254(8) . . . .
C9' C Uani 0.6639(2) 0.5242(3) 0.8317(2) 1.000 0.0219(6) . . . .
C10 C Uani 1.1775(2) 0.8831(3) 0.8702(2) 1.000 0.0235(6) . . . .
C10' C Uani 0.6439(2) 0.6248(3) 0.9106(2) 1.000 0.0228(6) . . . .
C11 C Uani 1.0132(2) 0.8992(3) 0.6360(2) 1.000 0.0176(6) . . . .
C11' C Uani 0.6304(2) 0.7932(3) 0.6752(2) 1.000 0.0156(6) . . . .
C12 C Uani 0.9413(2) 1.0207(3) 0.6268(2) 1.000 0.0210(8) . . . .
C12' C Uani 0.6399(2) 0.6981(3) 0.5898(2) 1.000 0.0168(6) . . . .
C13 C Uani 0.8352(2) 0.9890(3) 0.5884(2) 1.000 0.0205(6) . . . .
C13' C Uani 0.6878(2) 0.7957(3) 0.5208(2) 1.000 0.0178(6) . . . .
C14 C Uani 0.8011(2) 0.8407(3) 0.5595(2) 1.000 0.0181(6) . . . .
C14' C Uani 0.6186(2) 0.9424(3) 0.4944(2) 1.000 0.0177(6) . . . .
C15 C Uani 0.8756(2) 0.7102(3) 0.5684(2) 1.000 0.0156(6) . . . .
C15' C Uani 0.6002(2) 1.0394(3) 0.5753(2) 1.000 0.0174(6) . . . .
C17 C Uani 1.0504(2) 0.6050(3) 0.6190(2) 1.000 0.0185(6) . . . .
C17' C Uani 0.5916(2) 1.0585(3) 0.7352(2) 1.000 0.0183(6) . . . .
O2S O Uani 0.83880(10) 0.8708(2) 0.88910(10) 1.000 0.0253(6) . . . .
O3S O Uani 0.32690(10) 0.8811(2) 0.55250(10) 1.000 0.0269(6) . . . .
O4S O Uani 0.15380(10) 0.6843(2) 0.1447(2) 1.000 0.0330(6) . . . .
O5S O Uani 0.8684(2) 0.3826(3) 0.7093(2) 1.000 0.0357(6) . . . .
O6S O Uani -0.0040(3) 0.3776(4) 0.9540(2) 1.000 0.0735(12) . . . .
H(2'1) H Uiso 0.67040 0.87280 1.01630 1.000 0.0260 . . . .
H(2'2) H Uiso 0.54700 0.84280 0.98760 1.000 0.0260 . . . .
H2A H Uiso 1.20060 0.58340 0.90860 1.000 0.0260 . . . .
H2B H Uiso 1.29450 0.63570 0.85990 1.000 0.0260 . . . .
H(3'1) H Uiso 0.65460 1.11020 0.92740 1.000 0.0270 . . . .
H3A H Uiso 1.12710 0.42360 0.78140 1.000 0.0260 . . . .
H3B H Uiso 1.24620 0.36990 0.81750 1.000 0.0260 . . . .
H(3'2) H Uiso 0.57990 1.12100 1.00090 1.000 0.0270 . . . .
H4A H Uiso 1.20170 0.39790 0.65200 1.000 0.0240 . . . .
H4B H Uiso 1.30000 0.50630 0.69780 1.000 0.0240 . . . .
H5 H Uiso 1.19450 0.67210 0.59370 1.000 0.0210 . . . .
H5' H Uiso 0.44020 0.99030 0.73780 1.000 0.0210 . . . .
H(4'1) H Uiso 0.43200 1.05470 0.88720 1.000 0.0250 . . . .
H6 H Uiso 1.26300 0.80640 0.72950 1.000 0.0190 . . . .
H6' H Uiso 0.47010 0.76470 0.82900 1.000 0.0200 . . . .
H(4'2) H Uiso 0.48980 1.20260 0.84890 1.000 0.0250 . . . .
H7 H Uiso 1.15970 0.95850 0.61680 1.000 0.0220 . . . .
H7' H Uiso 0.47950 0.71800 0.67790 1.000 0.0210 . . . .
H(9'1) H Uiso 0.67320 0.41020 0.85110 1.000 0.0270 . . . .
H(9'2) H Uiso 0.72900 0.56080 0.81340 1.000 0.0270 . . . .
H8A H Uiso 1.22340 1.10290 0.74790 1.000 0.0270 . . . .
H8B H Uiso 1.10710 1.16680 0.70900 1.000 0.0270 . . . .
H(8'1) H Uiso 0.58820 0.48090 0.69490 1.000 0.0240 . . . .
H9A H Uiso 1.04250 1.01310 0.81870 1.000 0.0300 . . . .
H9B H Uiso 1.13610 1.12440 0.87140 1.000 0.0300 . . . .
H(8'2) H Uiso 0.50830 0.48750 0.76400 1.000 0.0240 . . . .
H10A H Uiso 1.25350 0.90580 0.88490 1.000 0.0280 . . . .
H10B H Uiso 1.15520 0.85480 0.92820 1.000 0.0280 . . . .
H10C H Uiso 0.58280 0.58070 0.93250 1.000 0.0270 . . . .
H10D H Uiso 0.70530 0.61800 0.96210 1.000 0.0270 . . . .
H11' H Uiso 0.69950 0.78990 0.71900 1.000 0.0190 . . . .
H12 H Uiso 0.96270 1.12660 0.64630 1.000 0.0250 . . . .
H12A H Uiso 0.56960 0.66050 0.55890 1.000 0.0200 . . . .
H12B H Uiso 0.68370 0.60180 0.60860 1.000 0.0200 . . . .
H13 H Uiso 0.78620 1.07490 0.58280 1.000 0.0250 . . . .
H13' H Uiso 0.68550 0.72860 0.46440 1.000 0.0210 . . . .
H14A H Uiso 0.65140 1.01270 0.45420 1.000 0.0210 . . . .
H14B H Uiso 0.55030 0.90640 0.45830 1.000 0.0210 . . . .
H17A H Uiso 1.03990 0.54560 0.55980 1.000 0.0220 . . . .
H17B H Uiso 1.02930 0.53280 0.66520 1.000 0.0220 . . . .
H17C H Uiso 0.57180 1.17020 0.71560 1.000 0.0220 . . . .
H17D H Uiso 0.65950 1.06220 0.77910 1.000 0.0220 . . . .

loop_
_geom_angle_atom_site_label_1
_geom_angle_atom_site_label_2
_geom_angle_atom_site_label_3
_geom_angle
_geom_angle_site_symmetry_1
_geom_angle_site_symmetry_2
_geom_angle_site_symmetry_3
_geom_angle_publ_flag
C2 N1 C6 109.32(19) . . . yes
C2 N1 C10 107.5(2) . . . yes
C6 N1 C10 111.56(18) . . . yes
C2' N1' C6' 110.82(19) . . . yes
C2' N1' C10' 109.37(18) . . . yes
C6' N1' C10' 111.0(2) . . . yes
C11 N16 C15 122.98(19) . . . yes
C11 N16 C17 123.4(2) . . . yes
C15 N16 C17 113.46(19) . . . yes
C11' N16' C15' 126.04(19) . . . yes
C11' N16' C17' 114.76(18) . . . yes
C15' N16' C17' 118.50(19) . . . yes
N1 C2 C3 111.4(2) . . . yes
N1' C2' C3' 112.1(2) . . . yes
C2 C3 C4 111.2(2) . . . no
C2' C3' C4' 109.9(2) . . . no
C3 C4 C5 111.2(2) . . . no
C3' C4' C5' 110.3(2) . . . no
C4 C5 C6 110.3(2) . . . no
C4 C5 C17 109.2(2) . . . no
C6 C5 C17 112.5(2) . . . no
C4' C5' C6' 112.0(2) . . . no
C4' C5' C17' 111.1(2) . . . no
C6' C5' C17' 111.1(2) . . . no
N1 C6 C5 112.3(2) . . . yes
N1 C6 C7 111.6(2) . . . yes
C5 C6 C7 108.8(2) . . . no
N1' C6' C5' 111.5(2) . . . yes
N1' C6' C7' 111.3(2) . . . yes
C5' C6' C7' 110.4(2) . . . no
C6 C7 C8 109.8(2) . . . no
C6 C7 C11 112.3(2) . . . no
C8 C7 C11 112.7(2) . . . no
C6' C7' C8' 110.3(2) . . . no
C6' C7' C11' 112.3(2) . . . no
C8' C7' C11' 112.9(2) . . . no
C7 C8 C9 111.0(2) . . . no
C7' C8' C9' 110.8(2) . . . no
C8 C9 C10 110.2(2) . . . no
C8' C9' C10' 110.2(2) . . . no
N1 C10 C9 110.6(2) . . . yes
N1' C10' C9' 112.4(2) . . . yes
N16 C11 C7 119.5(2) . . . yes
N16 C11 C12 118.9(2) . . . yes
C7 C11 C12 121.4(2) . . . no
N16' C11' C7' 108.8(2) . . . yes
N16' C11' C12' 113.0(2) . . . yes
C7' C11' C12' 110.3(2) . . . no
C11 C12 C13 120.1(2) . . . no
C11' C12' C13' 113.2(2) . . . no
C12 C13 C14 122.2(2) . . . no
C12' C13' C14 112.0(2) . . . no
C12' C13' C14' 107.1(2) . . . no
C14 C13' C14' 112.5(2) . . . no
C13 C14 C13' 125.3(2) . . . no
C13 C14 C15 118.9(2) . . . no
C13' C14 C15 115.9(2) . . . no
C13' C14' C15' 114.0(2) . . . no
O15 C15 N16 118.7(2) . . . yes
O15 C15 C14 124.3(2) . . . yes
N16 C15 C14 117.0(2) . . . yes
O15' C15' N16' 121.6(2) . . . yes
O15' C15' C14' 120.0(2) . . . yes
N16' C15' C14' 118.4(2) . . . yes
N16 C17 C5 114.9(2) . . . yes
N16' C17' C5' 110.9(2) . . . yes
N1 C2 H2A 109.00 . . . no
N1 C2 H2B 109.00 . . . no
C3 C2 H2A 109.00 . . . no
C3 C2 H2B 109.00 . . . no
H2A C2 H2B 108.00 . . . no
N1' C2' H(2'1) 109.00 . . . no
N1' C2' H(2'2) 109.00 . . . no
C3' C2' H(2'1) 109.00 . . . no
C3' C2' H(2'2) 109.00 . . . no
H(2'1) C2' H(2'2) 108.00 . . . no
C2 C3 H3A 109.00 . . . no
C2 C3 H3B 109.00 . . . no
C4 C3 H3A 109.00 . . . no
C4 C3 H3B 109.00 . . . no
H3A C3 H3B 108.00 . . . no
C2' C3' H(3'1) 110.00 . . . no
C2' C3' H(3'2) 110.00 . . . no
C4' C3' H(3'1) 110.00 . . . no
C4' C3' H(3'2) 110.00 . . . no
H(3'1) C3' H(3'2) 108.00 . . . no
C3 C4 H4A 109.00 . . . no
C3 C4 H4B 109.00 . . . no
C5 C4 H4A 109.00 . . . no
C5 C4 H4B 109.00 . . . no
H4A C4 H4B 108.00 . . . no
C3' C4' H(4'1) 110.00 . . . no
C3' C4' H(4'2) 110.00 . . . no
C5' C4' H(4'1) 110.00 . . . no
C5' C4' H(4'2) 110.00 . . . no
H(4'1) C4' H(4'2) 108.00 . . . no
C4 C5 H5 108.00 . . . no
C6 C5 H5 108.00 . . . no
C17 C5 H5 108.00 . . . no
C4' C5' H5' 107.00 . . . no
C6' C5' H5' 107.00 . . . no
C17' C5' H5' 108.00 . . . no
N1 C6 H6 108.00 . . . no
C5 C6 H6 108.00 . . . no
C7 C6 H6 108.00 . . . no
N1' C6' H6' 108.00 . . . no
C5' C6' H6' 108.00 . . . no
C7' C6' H6' 108.00 . . . no
C6 C7 H7 107.00 . . . no
C8 C7 H7 107.00 . . . no
C11 C7 H7 107.00 . . . no
C6' C7' H7' 107.00 . . . no
C8' C7' H7' 107.00 . . . no
C11' C7' H7' 107.00 . . . no
C7 C8 H8A 109.00 . . . no
C7 C8 H8B 109.00 . . . no
C9 C8 H8A 109.00 . . . no
C9 C8 H8B 109.00 . . . no
H8A C8 H8B 108.00 . . . no
C7' C8' H(8'1) 109.00 . . . no
C7' C8' H(8'2) 109.00 . . . no
C9' C8' H(8'1) 110.00 . . . no
C9' C8' H(8'2) 110.00 . . . no
H(8'1) C8' H(8'2) 108.00 . . . no
C8 C9 H9A 110.00 . . . no
C8 C9 H9B 110.00 . . . no
C10 C9 H9A 110.00 . . . no
C10 C9 H9B 110.00 . . . no
H9A C9 H9B 108.00 . . . no
C8' C9' H(9'1) 110.00 . . . no
C8' C9' H(9'2) 110.00 . . . no
C10' C9' H(9'1) 110.00 . . . no
C10' C9' H(9'2) 110.00 . . . no
H(9'1) C9' H(9'2) 108.00 . . . no
N1 C10 H10A 109.00 . . . no
N1 C10 H10B 110.00 . . . no
C9 C10 H10A 110.00 . . . no
C9 C10 H10B 110.00 . . . no
H10A C10 H10B 108.00 . . . no
N1' C10' H10C 109.00 . . . no
N1' C10' H10D 109.00 . . . no
C9' C10' H10C 109.00 . . . no
C9' C10' H10D 109.00 . . . no
H10C C10' H10D 108.00 . . . no
N16' C11' H11' 108.00 . . . no
C7' C11' H11' 108.00 . . . no
C12' C11' H11' 108.00 . . . no
C11 C12 H12 120.00 . . . no
C13 C12 H12 120.00 . . . no
C11' C12' H12A 109.00 . . . no
C11' C12' H12B 109.00 . . . no
C13' C12' H12A 109.00 . . . no
C13' C12' H12B 109.00 . . . no
H12A C12' H12B 108.00 . . . no
C12 C13 H13 119.00 . . . no
C14 C13 H13 119.00 . . . no
C12' C13' H13' 108.00 . . . no
C14 C13' H13' 108.00 . . . no
C14' C13' H13' 108.00 . . . no
C13' C14' H14A 109.00 . . . no
C13' C14' H14B 109.00 . . . no
C15' C14' H14A 109.00 . . . no
C15' C14' H14B 109.00 . . . no
H14A C14' H14B 108.00 . . . no
N16 C17 H17A 108.00 . . . no
N16 C17 H17B 109.00 . . . no
C5 C17 H17A 109.00 . . . no
C5 C17 H17B 109.00 . . . no
H17A C17 H17B 108.00 . . . no
N16' C17' H17C 109.00 . . . no
N16' C17' H17D 109.00 . . . no
C5' C17' H17C 109.00 . . . no
C5' C17' H17D 110.00 . . . no
H17C C17' H17D 108.00 . . . no

loop_
_geom_bond_atom_site_label_1
_geom_bond_atom_site_label_2
_geom_bond_distance
_geom_bond_site_symmetry_1
_geom_bond_site_symmetry_2
_geom_bond_publ_flag
O15 C15 1.251(3) . . yes
O15' C15' 1.250(3) . . yes
N1 C2 1.477(3) . . yes
N1 C6 1.468(4) . . yes
N1 C10 1.489(3) . . yes
N1' C2' 1.471(3) . . yes
N1' C6' 1.486(3) . . yes
N1' C10' 1.470(3) . . yes
N16 C11 1.371(3) . . yes
N16 C15 1.409(3) . . yes
N16 C17 1.482(3) . . yes
N16' C11' 1.475(3) . . yes
N16' C15' 1.338(3) . . yes
N16' C17' 1.452(3) . . yes
C2 C3 1.516(4) . . no
C2' C3' 1.512(4) . . no
C3 C4 1.527(4) . . no
C3' C4' 1.536(4) . . no
C4 C5 1.534(4) . . no
C4' C5' 1.527(4) . . no
C5 C6 1.518(4) . . no
C5 C17 1.522(4) . . no
C5' C6' 1.524(4) . . no
C5' C17' 1.528(4) . . no
C6 C7 1.528(4) . . no
C6' C7' 1.534(4) . . no
C7 C8 1.518(4) . . no
C7 C11 1.516(4) . . no
C7' C8' 1.531(4) . . no
C7' C11' 1.548(4) . . no
C8 C9 1.518(4) . . no
C8' C9' 1.549(4) . . no
C9 C10 1.522(4) . . no
C9' C10' 1.501(4) . . no
C11 C12 1.366(4) . . no
C11' C12' 1.517(4) . . no
C12 C13 1.412(4) . . no
C12' C13' 1.533(4) . . no
C13 C14 1.349(4) . . no
C13' C14 1.521(4) . . no
C13' C14' 1.520(4) . . no
C14 C15 1.444(4) . . no
C14' C15' 1.503(4) . . no
C2 H2A 0.9900 . . no
C2 H2B 0.9900 . . no
C2' H(2'1) 0.9900 . . no
C2' H(2'2) 0.9900 . . no
C3 H3A 0.9900 . . no
C3 H3B 0.9900 . . no
C3' H(3'1) 0.9900 . . no
C3' H(3'2) 0.9900 . . no
C4 H4A 0.9900 . . no
C4 H4B 0.9900 . . no
C4' H(4'1) 0.9900 . . no
C4' H(4'2) 0.9900 . . no
C5 H5 1.0000 . . no
C5' H5' 1.0000 . . no
C6 H6 1.0000 . . no
C6' H6' 1.0000 . . no
C7 H7 1.0000 . . no
C7' H7' 1.0000 . . no
C8 H8A 0.9900 . . no
C8 H8B 0.9900 . . no
C8' H(8'1) 0.9900 . . no
C8' H(8'2) 0.9900 . . no
C9 H9A 0.9900 . . no
C9 H9B 0.9900 . . no
C9' H(9'1) 0.9900 . . no
C9' H(9'2) 0.9900 . . no
C10 H10A 0.9900 . . no
C10 H10B 0.9900 . . no
C10' H10C 0.9900 . . no
C10' H10D 0.9900 . . no
C11' H11' 1.0000 . . no
C12 H12 0.9500 . . no
C12' H12A 0.9900 . . no
C12' H12B 0.9900 . . no
C13 H13 0.9500 . . no
C13' H13' 1.0000 . . no
C14' H14A 0.9900 . . no
C14' H14B 0.9900 . . no
C17 H17A 0.9900 . . no
C17 H17B 0.9900 . . no
C17' H17C 0.9900 . . no
C17' H17D 0.9900 . . no

loop_
_geom_hbond_atom_site_label_D
_geom_hbond_atom_site_label_H
_geom_hbond_atom_site_label_A
_geom_hbond_distance_DH
_geom_hbond_distance_HA
_geom_hbond_distance_DA
_geom_hbond_angle_DHA
_geom_hbond_site_symmetry_A
_geom_hbond_publ_flag
C7 H7 O15 1.0000 2.5400 3.462(3) 152.00 2_756 yes
C12' H12A O15' 0.9900 2.4500 3.336(3) 149.00 2_646 yes
C12' H12B O15 0.9900 2.5700 3.167(3) 118.00 . yes
C14' H14B O15' 0.9900 2.4900 3.356(3) 146.00 2_646 yes
C17' H17C O15' 0.9900 2.2400 2.696(3) 106.00 . yes

loop_
_geom_torsion_atom_site_label_1
_geom_torsion_atom_site_label_2
_geom_torsion_atom_site_label_3
_geom_torsion_atom_site_label_4
_geom_torsion
_geom_torsion_site_symmetry_1
_geom_torsion_site_symmetry_2
_geom_torsion_site_symmetry_3
_geom_torsion_site_symmetry_4
_geom_torsion_publ_flag
C6 N1 C2 C3 -60.5(3) . . . . no
C10 N1 C2 C3 178.3(2) . . . . no
C2 N1 C6 C5 60.9(3) . . . . no
C2 N1 C6 C7 -176.6(2) . . . . no
C10 N1 C6 C5 179.7(2) . . . . no
C10 N1 C6 C7 -57.8(3) . . . . no
C2 N1 C10 C9 177.7(2) . . . . no
C6 N1 C10 C9 57.9(3) . . . . no
C6' N1' C2' C3' -59.5(3) . . . . no
C10' N1' C2' C3' 177.9(2) . . . . no
C2' N1' C6' C5' 56.4(3) . . . . no
C2' N1' C6' C7' -179.9(2) . . . . no
C10' N1' C6' C5' 178.1(2) . . . . no
C10' N1' C6' C7' -58.2(2) . . . . no
C2' N1' C10' C9' -178.3(2) . . . . no
C6' N1' C10' C9' 59.2(3) . . . . no
C15 N16 C11 C7 -176.5(3) . . . . no
C15 N16 C11 C12 -0.7(4) . . . . no
C17 N16 C11 C7 8.4(4) . . . . no
C17 N16 C11 C12 -175.9(3) . . . . no
C11 N16 C15 O15 -178.4(3) . . . . no
C11 N16 C15 C14 0.6(4) . . . . no
C17 N16 C15 O15 -2.8(4) . . . . no
C17 N16 C15 C14 176.2(2) . . . . no
C11 N16 C17 C5 -11.4(4) . . . . no
C15 N16 C17 C5 173.0(2) . . . . no
C15' N16' C11' C7' -133.0(2) . . . . no
C15' N16' C11' C12' -10.2(3) . . . . no
C17' N16' C11' C7' 56.8(3) . . . . no
C17' N16' C11' C12' 179.6(2) . . . . no
C11' N16' C15' O15' -174.5(2) . . . . no
C11' N16' C15' C14' 5.9(3) . . . . no
C17' N16' C15' O15' -4.6(3) . . . . no
C17' N16' C15' C14' 175.8(2) . . . . no
C11' N16' C17' C5' -58.5(3) . . . . no
C15' N16' C17' C5' 130.5(2) . . . . no
N1 C2 C3 C4 56.4(3) . . . . no
N1' C2' C3' C4' 58.1(3) . . . . no
C2 C3 C4 C5 -51.3(3) . . . . no
C2' C3' C4' C5' -53.8(3) . . . . no
C3 C4 C5 C6 50.7(3) . . . . no
C3 C4 C5 C17 -73.4(3) . . . . no
C3' C4' C5' C6' 52.4(3) . . . . no
C3' C4' C5' C17' -72.4(3) . . . . no
C4 C5 C6 N1 -56.3(3) . . . . no
C4 C5 C6 C7 179.6(2) . . . . no
C17 C5 C6 N1 65.8(3) . . . . no
C17 C5 C6 C7 -58.2(3) . . . . no
C4 C5 C17 N16 159.6(2) . . . . no
C6 C5 C17 N16 36.8(3) . . . . no
C4' C5' C6' N1' -53.8(3) . . . . no
C4' C5' C6' C7' -177.9(2) . . . . no
C17' C5' C6' N1' 71.0(3) . . . . no
C17' C5' C6' C7' -53.1(3) . . . . no
C4' C5' C17' N16' -179.5(2) . . . . no
C6' C5' C17' N16' 55.2(3) . . . . no
N1 C6 C7 C8 56.1(3) . . . . no
N1 C6 C7 C11 -70.2(3) . . . . no
C5 C6 C7 C8 -179.4(2) . . . . no
C5 C6 C7 C11 54.3(3) . . . . no
N1' C6' C7' C8' 55.8(3) . . . . no
N1' C6' C7' C11' -71.1(3) . . . . no
C5' C6' C7' C8' -179.9(2) . . . . no
C5' C6' C7' C11' 53.3(3) . . . . no
C6 C7 C8 C9 -55.2(3) . . . . no
C11 C7 C8 C9 70.8(3) . . . . no
C6 C7 C11 N16 -30.3(4) . . . . no
C6 C7 C11 C12 154.0(3) . . . . no
C8 C7 C11 N16 -155.0(3) . . . . no
C8 C7 C11 C12 29.3(4) . . . . no
C6' C7' C8' C9' -53.3(3) . . . . no
C11' C7' C8' C9' 73.3(3) . . . . no
C6' C7' C11' N16' -53.4(3) . . . . no
C6' C7' C11' C12' -177.9(2) . . . . no
C8' C7' C11' N16' -178.9(2) . . . . no
C8' C7' C11' C12' 56.7(3) . . . . no
C7 C8 C9 C10 56.1(3) . . . . no
C7' C8' C9' C10' 53.4(3) . . . . no
C8 C9 C10 N1 -56.6(3) . . . . no
C8' C9' C10' N1' -56.4(3) . . . . no
N16 C11 C12 C13 0.5(4) . . . . no
C7 C11 C12 C13 176.2(3) . . . . no
N16' C11' C12' C13' 37.1(3) . . . . no
C7' C11' C12' C13' 159.1(2) . . . . no
C11 C12 C13 C14 -0.2(4) . . . . no
C11' C12' C13' C14 65.5(3) . . . . no
C11' C12' C13' C14' -58.3(3) . . . . no
C12 C13 C14 C13' 177.6(3) . . . . no
C12 C13 C14 C15 0.2(4) . . . . no
C12' C13' C14 C13 -105.9(3) . . . . no
C12' C13' C14 C15 71.6(3) . . . . no
C14' C13' C14 C13 14.8(4) . . . . no
C14' C13' C14 C15 -167.7(2) . . . . no
C12' C13' C14' C15' 53.5(3) . . . . no
C14 C13' C14' C15' -70.0(3) . . . . no
C13 C14 C15 O15 178.6(3) . . . . no
C13 C14 C15 N16 -0.4(4) . . . . no
C13' C14 C15 O15 1.0(4) . . . . no
C13' C14 C15 N16 -178.0(2) . . . . no
C13' C14' C15' O15' 151.6(2) . . . . no
C13' C14' C15' N16' -28.9(3) . . . . no
